data_7049645
loop_
_publ_author_name
'Hua, Xiu-Ni'
'Gao, Ji-Xing'
'Chen, Xiao-Gang'
'Li, Peng-Fei'
'Mei, Guang-Quan'
'Liao, Wei-Qiang'

_publ_section_title
;
 Ultrahigh phase transition temperature in a metal-halide perovskite-type
 material containing unprecedented hydrogen bonding interactions.
;
_journal_issue 19
_journal_name_full 'Dalton transactions (Cambridge, England : 2003)'
_journal_page_first 6621
_journal_page_last 6626
_journal_paper_doi 10.1039/c9dt00945k
_journal_volume 48
_journal_year 2019
_chemical_formula_moiety 'Cd Cl3, C4 H12 N O'
_chemical_formula_sum 'C4 H12 Cd Cl3 N O'
_chemical_formula_weight 308.91
_space_group_crystal_system orthorhombic
_space_group_IT_number 62
_space_group_name_Hall '-P 2ac 2n'
_space_group_name_H-M_alt 'P n m a'
_symmetry_space_group_name_Hall '-P 2ac 2n'
_symmetry_space_group_name_H-M 'P n m a'
_atom_sites_solution_hydrogens difmap
_audit_block_doi 10.5517/ccdc.csd.cc221g9x
_audit_creation_method SHELXL-2014/7
_audit_update_record
;
2019-04-04 deposited with the CCDC.    2019-04-09 downloaded from the CCDC.
;
_cell_angle_alpha 90
_cell_angle_beta 90
_cell_angle_gamma 90
_cell_formula_units_Z 4
_cell_length_a 14.9224(15)
_cell_length_b 6.7659(6)
_cell_length_c 10.0562(11)
_cell_measurement_reflns_used 2469
_cell_measurement_temperature 438(2)
_cell_measurement_theta_max 1.00000
_cell_measurement_theta_min 0.20861
_cell_volume 1015.31(18)
_computing_cell_refinement 'CrysAlisPro 1.171.39.46 (Rigaku OD, 2018)'
_computing_data_collection 'CrysAlisPro 1.171.39.46 (Rigaku OD, 2018)'
_computing_data_reduction 'CrysAlisPro 1.171.39.46 (Rigaku OD, 2018)'
_computing_molecular_graphics 'DIAMOND (Brandenburg & Putz, 2005)'
_computing_publication_material 'SHELXL-2014/7 (Sheldrick, 2014)'
_computing_structure_refinement 'SHELXL-2014/7 (Sheldrick, 2014)'
_computing_structure_solution 'SHELXL-2014/7 (Sheldrick, 2014)'
_diffrn_ambient_temperature 438(2)
_diffrn_measured_fraction_theta_full 0.988
_diffrn_measured_fraction_theta_max 0.988
_diffrn_measurement_device_type 'XtaLAB Synergy R, DW system, HyPix'
_diffrn_measurement_method 'four-circle diffractometer'
_diffrn_radiation_type MoK\a
_diffrn_radiation_wavelength 0.71073
_diffrn_reflns_av_R_equivalents 0.0665
_diffrn_reflns_av_unetI/netI 0.0342
_diffrn_reflns_Laue_measured_fraction_full 0.988
_diffrn_reflns_Laue_measured_fraction_max 0.988
_diffrn_reflns_limit_h_max 17
_diffrn_reflns_limit_h_min -16
_diffrn_reflns_limit_k_max 8
_diffrn_reflns_limit_k_min -7
_diffrn_reflns_limit_l_max 11
_diffrn_reflns_limit_l_min -11
_diffrn_reflns_number 6332
_diffrn_reflns_point_group_measured_fraction_full 0.988
_diffrn_reflns_point_group_measured_fraction_max 0.988
_diffrn_reflns_theta_full 25.016
_diffrn_reflns_theta_max 25.016
_diffrn_reflns_theta_min 2.442
_diffrn_source 'Rotating-anode X-ray tube'
_exptl_absorpt_coefficient_mu 2.884
_exptl_absorpt_correction_T_max 0.715
_exptl_absorpt_correction_T_min 0.707
_exptl_absorpt_correction_type multi-scan
_exptl_absorpt_process_details 'CrysAlisPro 1.171.39.46 (Rigaku OD, 2018)'
_exptl_crystal_colour colorless
_exptl_crystal_density_diffrn 2.021
_exptl_crystal_density_method 'not measured'
_exptl_crystal_description strip
_exptl_crystal_F_000 600
_exptl_crystal_size_max 0.120
_exptl_crystal_size_mid 0.120
_exptl_crystal_size_min 0.120
_refine_diff_density_max 0.834
_refine_diff_density_min -0.666
_refine_diff_density_rms 0.145
_refine_ls_extinction_method none
_refine_ls_goodness_of_fit_ref 1.101
_refine_ls_hydrogen_treatment constr
_refine_ls_matrix_type full
_refine_ls_number_parameters 55
_refine_ls_number_reflns 971
_refine_ls_number_restraints 79
_refine_ls_restrained_S_all 1.119
_refine_ls_R_factor_all 0.0906
_refine_ls_R_factor_gt 0.0737
_refine_ls_shift/su_max 0.000
_refine_ls_shift/su_mean 0.000
_refine_ls_structure_factor_coef Fsqd
_refine_ls_weighting_details 'w=1/[\s^2^(Fo^2^)+(0.0942P)^2^+4.7790P] where P=(Fo^2^+2Fc^2^)/3'
_refine_ls_weighting_scheme calc
_refine_ls_wR_factor_gt 0.2155
_refine_ls_wR_factor_ref 0.2244
_reflns_Friedel_coverage 0.000
_reflns_number_gt 676
_reflns_number_total 971
_reflns_threshold_expression 'I > 2\s(I)'
_cod_data_source_file c9dt00945k2.cif
_cod_data_source_block 1
_cod_depositor_comments 'Adding full bibliography for 7049642--7049648.cif.'
_cod_database_code 7049645
_shelx_shelxl_version_number 2014/7
_shelx_space_group_comment
;
The symmetry employed for this shelxl refinement is uniquely defined
by the following loop, which should always be used as a source of
symmetry information in preference to the above space-group names.
They are only intended as comments.
;

loop_
_space_group_symop_operation_xyz
'x, y, z'
'-x+1/2, -y, z+1/2'
'x+1/2, -y+1/2, -z+1/2'
'-x, y+1/2, -z'
'-x, -y, -z'
'x-1/2, y, -z-1/2'
'-x-1/2, y-1/2, z-1/2'
'x, -y-1/2, z'

loop_
_atom_site_label
_atom_site_type_symbol
_atom_site_fract_x
_atom_site_fract_y
_atom_site_fract_z
_atom_site_U_iso_or_equiv
_atom_site_adp_type
_atom_site_occupancy
_atom_site_site_symmetry_order
_atom_site_calc_flag
_atom_site_refinement_flags_posn
_atom_site_refinement_flags_adp
_atom_site_refinement_flags_occupancy
O1 O 0.565(4) 0.360(5) 0.601(4) 0.356(14) Uani 0.5 1 d D U P
H1 H 0.5463 0.4031 0.6750 0.428 Uiso 0.5 1 d R U P
N1 N 0.665(2) 0.2500 0.419(3) 0.276(8) Uani 1 2 d DS TU P
H1A H 0.6117 0.2500 0.3782 0.331 Uiso 1 2 d R U P
C1 C 0.7177 0.2181 0.2916 0.259 Uani 0.5 1 d D U P
H1B H 0.6830 0.1422 0.2299 0.389 Uiso 0.5 1 d R U P
H1C H 0.7321 0.3437 0.2530 0.389 Uiso 0.5 1 d R U P
H1D H 0.7718 0.1485 0.3122 0.389 Uiso 0.5 1 d R U P
C2 C 0.7065 0.4433 0.4016 0.315 Uani 0.5 1 d D U P
H2A H 0.7259 0.4576 0.3114 0.472 Uiso 0.5 1 d R U P
H2B H 0.6645 0.5458 0.4226 0.472 Uiso 0.5 1 d R U P
H2C H 0.7572 0.4529 0.4597 0.472 Uiso 0.5 1 d R U P
C3 C 0.651(5) 0.449(3) 0.482(3) 0.323(10) Uani 0.5 1 d D U P
H3A H 0.6054 0.5261 0.4403 0.387 Uiso 0.5 1 d R U P
H3B H 0.7075 0.5171 0.4811 0.387 Uiso 0.5 1 d R U P
C4 C 0.642(4) 0.2500 0.553(5) 0.337(11) Uani 1 2 d DS TU P
H4B H 0.6103 0.1906 0.4798 0.405 Uiso 0.5 1 d R U P
H4A H 0.6719 0.1330 0.5712 0.405 Uiso 0.5 1 d R U P
Cd1 Cd 1.0000 0.5000 0.5000 0.0907(6) Uani 1 2 d S U P
Cl1 Cl 0.8967(3) 0.2500 0.6325(5) 0.1083(14) Uani 1 2 d S TU P
Cl2 Cl 0.8726(3) 0.7500 0.4396(6) 0.1134(14) Uani 1 2 d S TU P
Cl3 Cl 0.9722(3) 0.2500 0.3011(4) 0.1064(13) Uani 1 2 d S TU P

loop_
_atom_site_aniso_label
_atom_site_aniso_U_11
_atom_site_aniso_U_22
_atom_site_aniso_U_33
_atom_site_aniso_U_23
_atom_site_aniso_U_13
_atom_site_aniso_U_12
O1 0.43(3) 0.32(3) 0.32(3) -0.06(2) 0.107(18) 0.019(18)
N1 0.289(19) 0.248(10) 0.292(15) 0.000 0.061(14) 0.000
C1 0.230 0.265 0.283 -0.003 0.039 -0.024
C2 0.305 0.262 0.378 0.027 0.024 -0.041
C3 0.37(2) 0.264(15) 0.34(2) -0.039(11) 0.047(14) -0.016(18)
C4 0.38(3) 0.32(2) 0.315(18) 0.000 0.101(19) 0.000
Cd1 0.0931(10) 0.0554(8) 0.1237(12) -0.0009(5) 0.0078(6) -0.0003(4)
Cl1 0.113(3) 0.074(2) 0.138(3) 0.000 0.036(3) 0.000
Cl2 0.089(3) 0.079(2) 0.172(4) 0.000 -0.014(3) 0.000
Cl3 0.125(3) 0.081(2) 0.113(3) 0.000 0.000(2) 0.000

loop_
_atom_type_symbol
_atom_type_description
_atom_type_scat_dispersion_real
_atom_type_scat_dispersion_imag
_atom_type_scat_source
C C 0.0033 0.0016 'International Tables Vol C Tables 4.2.6.8 and 6.1.1.4'
H H 0.0000 0.0000 'International Tables Vol C Tables 4.2.6.8 and 6.1.1.4'
Cd Cd -0.8075 1.2024 'International Tables Vol C Tables 4.2.6.8 and 6.1.1.4'
Cl Cl 0.1484 0.1585 'International Tables Vol C Tables 4.2.6.8 and 6.1.1.4'
N N 0.0061 0.0033 'International Tables Vol C Tables 4.2.6.8 and 6.1.1.4'
O O 0.0106 0.0060 'International Tables Vol C Tables 4.2.6.8 and 6.1.1.4'

loop_
_geom_angle_atom_site_label_1
_geom_angle_atom_site_label_2
_geom_angle_atom_site_label_3
_geom_angle
_geom_angle_site_symmetry_1
_geom_angle_site_symmetry_3
C4 O1 O1 58.8(15) . 8_565
C4 O1 C3 53.6(17) . .
O1 O1 C3 108.8(13) 8_565 .
C4 O1 H1 137.1 . .
O1 O1 H1 109.9 8_565 .
C3 O1 H1 133.6 . .
C4 N1 C2 102.9(17) . .
C4 N1 C2 102.9(17) . 8_565
C2 N1 C2 127.7(18) . 8_565
C4 N1 C3 63.7(14) . 8_565
C2 N1 C3 156(4) . 8_565
C2 N1 C3 46(2) 8_565 8_565
C4 N1 C3 63.7(13) . .
C2 N1 C3 46(2) . .
C2 N1 C3 156(4) 8_565 .
C3 N1 C3 127(3) 8_565 .
C4 N1 C1 161(3) . 8_565
C2 N1 C1 63.4(6) . 8_565
C2 N1 C1 78.9(7) 8_565 8_565
C3 N1 C1 123.7(18) 8_565 8_565
C3 N1 C1 107.4(17) . 8_565
C4 N1 C1 161(3) . .
C2 N1 C1 78.9(7) . .
C2 N1 C1 63.4(6) 8_565 .
C3 N1 C1 107.4(17) 8_565 .
C3 N1 C1 123.7(19) . .
C1 N1 C1 16.34(18) 8_565 .
C4 N1 H1A 102.7 . .
C2 N1 H1A 108.7 . .
C2 N1 H1A 108.7 8_565 .
C3 N1 H1A 94.0 8_565 .
C3 N1 H1A 94.0 . .
C1 N1 H1A 94.1 8_565 .
C1 N1 H1A 94.1 . .
C4 N1 H4B 43.5 . .
C2 N1 H4B 135.4 . .
C2 N1 H4B 93.1 8_565 .
C3 N1 H4B 48.3 8_565 .
C3 N1 H4B 89.5 . .
C1 N1 H4B 155.1 8_565 .
C1 N1 H4B 143.4 . .
H1A N1 H4B 65.9 . .
C1 C1 N1 81.83(9) 8_565 .
C1 C1 C2 134.3 8_565 8_565
N1 C1 C2 56.4(5) . 8_565
C1 C1 C2 36.3 8_565 .
N1 C1 C2 49.1(4) . .
C2 C1 C2 98.0 8_565 .
C1 C1 H1B 122.4 8_565 .
N1 C1 H1B 110.2 . .
C2 C1 H1B 91.5 8_565 .
C2 C1 H1B 139.8 . .
C1 C1 H1C 27.6 8_565 .
N1 C1 H1C 109.4 . .
C2 C1 H1C 158.4 8_565 .
C2 C1 H1C 62.8 . .
H1B C1 H1C 109.6 . .
C1 C1 H1D 119.5 8_565 .
N1 C1 H1D 108.8 . .
C2 C1 H1D 66.0 8_565 .
C2 C1 H1D 110.1 . .
H1B C1 H1D 109.4 . .
H1C C1 H1D 109.5 . .
C3 C2 N1 69.0(15) . .
C3 C2 C1 126(2) . 8_565
N1 C2 C1 60.2(7) . 8_565
C3 C2 C1 119.9(19) . .
N1 C2 C1 52.0(7) . .
C1 C2 C1 9.4 8_565 .
C3 C2 H2A 151.1 . .
N1 C2 H2A 109.5 . .
C1 C2 H2A 50.8 8_565 .
C1 C2 H2A 60.0 . .
C3 C2 H2B 50.0 . .
N1 C2 H2B 110.3 . .
C1 C2 H2B 137.0 8_565 .
C1 C2 H2B 140.3 . .
H2A C2 H2B 109.4 . .
C3 C2 H2C 97.7 . .
N1 C2 H2C 108.8 . .
C1 C2 H2C 113.3 8_565 .
C1 C2 H2C 110.0 . .
H2A C2 H2C 109.4 . .
H2B C2 H2C 109.5 . .
C3 C2 H3B 53.2 . .
N1 C2 H3B 112.3 . .
C1 C2 H3B 165.6 8_565 .
C1 C2 H3B 157.2 . .
H2A C2 H3B 138.2 . .
H2B C2 H3B 55.9 . .
H2C C2 H3B 55.6 . .
C2 C3 N1 65.1(16) . .
C2 C3 C4 111(3) . .
N1 C3 C4 55(2) . .
C2 C3 O1 159(2) . .
N1 C3 O1 94(3) . .
C4 C3 O1 49.5(16) . .
C2 C3 H2B 53.7 . .
N1 C3 H2B 109.9 . .
C4 C3 H2B 164.2 . .
O1 C3 H2B 143.8 . .
C2 C3 H3A 102.8 . .
N1 C3 H3A 113.9 . .
C4 C3 H3A 128.2 . .
O1 C3 H3A 87.9 . .
H2B C3 H3A 58.2 . .
C2 C3 H3B 52.0 . .
N1 C3 H3B 108.0 . .
C4 C3 H3B 120.7 . .
O1 C3 H3B 140.1 . .
H2B C3 H3B 57.0 . .
H3A C3 H3B 110.9 . .
N1 C4 O1 121(4) . 8_565
N1 C4 O1 121(4) . .
O1 C4 O1 62(3) 8_565 .
N1 C4 C3 61.6(16) . .
O1 C4 C3 133(5) 8_565 .
O1 C4 C3 77(3) . .
N1 C4 C3 61.6(16) . 8_565
O1 C4 C3 77(3) 8_565 8_565
O1 C4 C3 133(5) . 8_565
C3 C4 C3 123(3) . 8_565
N1 C4 H4B 51.8 . .
O1 C4 H4B 69.7 8_565 .
O1 C4 H4B 94.9 . .
C3 C4 H4B 93.2 . .
C3 C4 H4B 47.2 8_565 .
N1 C4 H4A 94.1 . .
O1 C4 H4A 82.8 8_565 .
O1 C4 H4A 139.2 . .
C3 C4 H4A 142.9 . .
C3 C4 H4A 45.4 8_565 .
H4B C4 H4A 91.8 . .
Cl2 Cd1 Cl2 180.0 5_766 .
Cl2 Cd1 Cl1 83.86(12) 5_766 .
Cl2 Cd1 Cl1 96.14(13) . .
Cl2 Cd1 Cl1 96.14(13) 5_766 5_766
Cl2 Cd1 Cl1 83.86(13) . 5_766
Cl1 Cd1 Cl1 180.0 . 5_766
Cl2 Cd1 Cl3 82.89(13) 5_766 .
Cl2 Cd1 Cl3 97.11(13) . .
Cl1 Cd1 Cl3 83.17(12) . .
Cl1 Cd1 Cl3 96.83(11) 5_766 .
Cl2 Cd1 Cl3 97.11(13) 5_766 5_766
Cl2 Cd1 Cl3 82.89(13) . 5_766
Cl1 Cd1 Cl3 96.84(12) . 5_766
Cl1 Cd1 Cl3 83.16(12) 5_766 5_766
Cl3 Cd1 Cl3 180.0 . 5_766
Cl2 Cd1 Cd1 49.71(6) 5_766 4_746
Cl2 Cd1 Cd1 130.29(6) . 4_746
Cl1 Cd1 Cd1 50.30(6) . 4_746
Cl1 Cd1 Cd1 129.70(6) 5_766 4_746
Cl3 Cd1 Cd1 50.37(6) . 4_746
Cl3 Cd1 Cd1 129.63(6) 5_766 4_746
Cl2 Cd1 Cd1 130.29(6) 5_766 4_756
Cl2 Cd1 Cd1 49.71(6) . 4_756
Cl1 Cd1 Cd1 129.70(6) . 4_756
Cl1 Cd1 Cd1 50.30(6) 5_766 4_756
Cl3 Cd1 Cd1 129.63(6) . 4_756
Cl3 Cd1 Cd1 50.37(6) 5_766 4_756
Cd1 Cd1 Cd1 180.0 4_746 4_756
Cd1 Cl1 Cd1 79.39(11) . 4_746
Cd1 Cl2 Cd1 80.58(12) 4_756 .
Cd1 Cl3 Cd1 79.26(12) . 4_746

loop_
_geom_bond_atom_site_label_1
_geom_bond_atom_site_label_2
_geom_bond_distance
_geom_bond_site_symmetry_2
O1 C4 1.444(19) .
O1 O1 1.49(6) 8_565
O1 C3 1.85(6) .
O1 H1 0.8505 .
N1 C4 1.39(5) .
N1 C2 1.457(11) .
N1 C2 1.457(11) 8_565
N1 C3 1.500(19) 8_565
N1 C3 1.500(19) .
N1 C1 1.518(17) 8_565
N1 C1 1.518(17) .
N1 H1A 0.8976 .
N1 H4B 1.0972 .
C1 C1 0.4315 8_565
C1 C2 1.5635 8_565
C1 C2 1.8903 .
C1 H1B 0.9575 .
C1 H1C 0.9584 .
C1 H1D 0.9578 .
C2 C3 1.15(6) .
C2 C1 1.5635 8_565
C2 H2A 0.9568 .
C2 H2B 0.9581 .
C2 H2C 0.9572 .
C2 H3B 0.9427 .
C3 C4 1.528(19) .
C3 H2B 0.9096 .
C3 H3A 0.9577 .
C3 H3B 0.9578 .
C4 O1 1.444(19) 8_565
C4 C3 1.528(19) 8_565
C4 H4B 0.9600 .
C4 H4A 0.9293 .
Cd1 Cl2 2.616(3) 5_766
Cd1 Cl2 2.616(3) .
Cd1 Cl1 2.648(3) .
Cd1 Cl1 2.648(3) 5_766
Cd1 Cl3 2.652(3) .
Cd1 Cl3 2.652(3) 5_766
Cd1 Cd1 3.3829(3) 4_746
Cd1 Cd1 3.3829(3) 4_756
Cl1 Cd1 2.648(3) 4_746
Cl2 Cd1 2.616(3) 4_756
Cl3 Cd1 2.652(3) 4_746

loop_
_geom_torsion_atom_site_label_1
_geom_torsion_atom_site_label_2
_geom_torsion_atom_site_label_3
_geom_torsion_atom_site_label_4
_geom_torsion
_geom_torsion_site_symmetry_1
_geom_torsion_site_symmetry_4
C4 N1 C1 C1 -115(5) . 8_565
C2 N1 C1 C1 -17.7(9) . 8_565
C2 N1 C1 C1 -160.5(10) 8_565 8_565
C3 N1 C1 C1 -174(4) 8_565 8_565
C3 N1 C1 C1 -7(5) . 8_565
C4 N1 C1 C2 45(4) . 8_565
C2 N1 C1 C2 143(2) . 8_565
C3 N1 C1 C2 -13(3) 8_565 8_565
C3 N1 C1 C2 153(5) . 8_565
C1 N1 C1 C2 160.5(11) 8_565 8_565
C4 N1 C1 C2 -97(6) . .
C2 N1 C1 C2 -143(2) 8_565 .
C3 N1 C1 C2 -156(5) 8_565 .
C3 N1 C1 C2 11(4) . .
C1 N1 C1 C2 17.7(9) 8_565 .
C4 N1 C2 C3 -31(4) . .
C2 N1 C2 C3 -149(5) 8_565 .
C3 N1 C2 C3 -84(4) 8_565 .
C1 N1 C2 C3 162(4) 8_565 .
C1 N1 C2 C3 168(4) . .
C4 N1 C2 C1 166(3) . 8_565
C2 N1 C2 C1 48.6(18) 8_565 8_565
C3 N1 C2 C1 114(6) 8_565 8_565
C3 N1 C2 C1 -162(4) . 8_565
C1 N1 C2 C1 5.5(3) . 8_565
C4 N1 C2 C1 161(4) . .
C2 N1 C2 C1 43.1(15) 8_565 .
C3 N1 C2 C1 108(6) 8_565 .
C3 N1 C2 C1 -168(4) . .
C1 N1 C2 C1 -5.5(3) 8_565 .
C1 C1 C2 C3 136(3) 8_565 .
N1 C1 C2 C3 -13(4) . .
C2 C1 C2 C3 -44(3) 8_565 .
C1 C1 C2 N1 149.4(17) 8_565 .
C2 C1 C2 N1 -30.6(17) 8_565 .
N1 C1 C2 C1 -149.4(17) . 8_565
C2 C1 C2 C1 180.0 8_565 8_565
C1 C2 C3 N1 19(4) 8_565 .
C1 C2 C3 N1 11(4) . .
N1 C2 C3 C4 30(4) . .
C1 C2 C3 C4 49(7) 8_565 .
C1 C2 C3 C4 41(6) . .
N1 C2 C3 O1 9(15) . .
C1 C2 C3 O1 29(18) 8_565 .
C1 C2 C3 O1 20(18) . .
C4 N1 C3 C2 145(5) . .
C2 N1 C3 C2 85(5) 8_565 .
C3 N1 C3 C2 149(6) 8_565 .
C1 N1 C3 C2 -17(4) 8_565 .
C1 N1 C3 C2 -15(5) . .
C2 N1 C3 C4 -145(5) . .
C2 N1 C3 C4 -60(7) 8_565 .
C3 N1 C3 C4 4(9) 8_565 .
C1 N1 C3 C4 -162(4) 8_565 .
C1 N1 C3 C4 -160(5) . .
C4 N1 C3 O1 -31(3) . .
C2 N1 C3 O1 -177(5) . .
C2 N1 C3 O1 -91(8) 8_565 .
C3 N1 C3 O1 -27(10) 8_565 .
C1 N1 C3 O1 167(3) 8_565 .
C1 N1 C3 O1 169(3) . .
C4 O1 C3 C2 25(15) . .
O1 O1 C3 C2 4(17) 8_565 .
C4 O1 C3 N1 34(4) . .
O1 O1 C3 N1 12(4) 8_565 .
O1 O1 C3 C4 -21(3) 8_565 .
C2 N1 C4 O1 150(2) . 8_565
C2 N1 C4 O1 -76(4) 8_565 8_565
C3 N1 C4 O1 -51(5) 8_565 8_565
C3 N1 C4 O1 126(5) . 8_565
C1 N1 C4 O1 -169(4) 8_565 8_565
C1 N1 C4 O1 -116(7) . 8_565
C2 N1 C4 O1 76(4) . .
C2 N1 C4 O1 -150(2) 8_565 .
C3 N1 C4 O1 -126(5) 8_565 .
C3 N1 C4 O1 51(5) . .
C1 N1 C4 O1 116(7) 8_565 .
C1 N1 C4 O1 169(4) . .
C2 N1 C4 C3 25(4) . .
C2 N1 C4 C3 159(5) 8_565 .
C3 N1 C4 C3 -176(8) 8_565 .
C1 N1 C4 C3 65(6) 8_565 .
C1 N1 C4 C3 118(6) . .
C2 N1 C4 C3 -159(5) . 8_565
C2 N1 C4 C3 -25(4) 8_565 8_565
C3 N1 C4 C3 176(8) . 8_565
C1 N1 C4 C3 -118(6) 8_565 8_565
C1 N1 C4 C3 -65(6) . 8_565
O1 O1 C4 N1 112(4) 8_565 .
C3 O1 C4 N1 -45(3) . .
C3 O1 C4 O1 -156(4) . 8_565
O1 O1 C4 C3 156(4) 8_565 .
O1 O1 C4 C3 33(3) 8_565 8_565
C3 O1 C4 C3 -123(7) . 8_565
C2 C3 C4 N1 -34(4) . .
O1 C3 C4 N1 137(4) . .
C2 C3 C4 O1 -141(5) . 8_565
N1 C3 C4 O1 -108(6) . 8_565
O1 C3 C4 O1 29(3) . 8_565
C2 C3 C4 O1 -171(6) . .
N1 C3 C4 O1 -137(4) . .
C2 C3 C4 C3 -37(12) . 8_565
N1 C3 C4 C3 -4(8) . 8_565
O1 C3 C4 C3 133(8) . 8_565
